data_4075131
loop_
_publ_author_name
'Benito-Garagorri, David'
'Becker, Eva'
'Wiedermann, Julia'
'Lackner, Wolfgang'
'Pollak, Martin'
'Mereiter, Kurt'
'Kisala, Joanna'
'Kirchner, Karl'

_publ_section_title
;
 Achiral and Chiral Transition Metal Complexes with Modularly Designed
 Tridentate PNP Pincer-Type Ligands Based on N-Heterocyclic Diamines
;
_journal_issue 8
_journal_name_full Organometallics
_journal_page_first 1900
_journal_paper_doi 10.1021/om0600644
_journal_volume 25
_journal_year 2006
_chemical_absolute_configuration ad
_chemical_formula_moiety 'C44 H36 Fe N6 P2, 2(B F4)'
_chemical_formula_sum 'C44 H36 B2 F8 Fe N6 P2'
_chemical_formula_weight 940.20
_chemical_name_common '872 [Fe(PNP-Ph)(terpy)](BF4)2.solv'
_chemical_name_systematic
; 
 ? 
;
_space_group_IT_number 19
_symmetry_cell_setting orthorhombic
_symmetry_space_group_name_Hall 'P 2ac 2ab'
_symmetry_space_group_name_H-M 'P 21 21 21'
_atom_sites_solution_hydrogens geom
_atom_sites_solution_primary direct
_atom_sites_solution_secondary difmap
_audit_creation_method SHELXL-97
_cell_angle_alpha 90.00
_cell_angle_beta 90.00
_cell_angle_gamma 90.00
_cell_formula_units_Z 4
_cell_length_a 10.9571(5)
_cell_length_b 14.1550(6)
_cell_length_c 31.6243(15)
_cell_measurement_reflns_used 5214
_cell_measurement_temperature 173(2)
_cell_measurement_theta_max 25.0
_cell_measurement_theta_min 2.4
_cell_volume 4904.9(4)
_computing_cell_refinement 'Bruker SAINT'
_computing_data_collection 'Bruker SMART'
_computing_data_reduction 'Bruker SAINT, SADABS, XPREP'
_computing_molecular_graphics 'Bruker SHELXTL'
_computing_publication_material 'Bruker SHELXTL'
_computing_structure_refinement 'SHELXL-97 (Sheldrick, 1997)'
_computing_structure_solution 'SHELXS-97 (Sheldrick, 1997)'
_diffrn_ambient_temperature 173(2)
_diffrn_measured_fraction_theta_full 0.989
_diffrn_measured_fraction_theta_max 0.989
_diffrn_measurement_device_type 'CCD area detector'
_diffrn_measurement_method 'phi and omega scans'
_diffrn_radiation_monochromator graphite
_diffrn_radiation_source 'fine-focus sealed tube'
_diffrn_radiation_type MoK\a
_diffrn_radiation_wavelength 0.71073
_diffrn_reflns_av_R_equivalents 0.0314
_diffrn_reflns_av_sigmaI/netI 0.0268
_diffrn_reflns_limit_h_max 13
_diffrn_reflns_limit_h_min -13
_diffrn_reflns_limit_k_max 16
_diffrn_reflns_limit_k_min -16
_diffrn_reflns_limit_l_max 37
_diffrn_reflns_limit_l_min -37
_diffrn_reflns_number 59833
_diffrn_reflns_theta_full 25.00
_diffrn_reflns_theta_max 25.00
_diffrn_reflns_theta_min 2.41
_exptl_absorpt_coefficient_mu 0.439
_exptl_absorpt_correction_T_max 0.95
_exptl_absorpt_correction_T_min 0.80
_exptl_absorpt_correction_type multi-scan
_exptl_absorpt_process_details 'program SADABS, V2.10'
_exptl_crystal_colour red
_exptl_crystal_density_diffrn 1.273
_exptl_crystal_density_method 'not measured'
_exptl_crystal_description prism
_exptl_crystal_F_000 1920
_exptl_crystal_size_max 0.62
_exptl_crystal_size_mid 0.14
_exptl_crystal_size_min 0.12
_refine_diff_density_max 0.386
_refine_diff_density_min -0.303
_refine_diff_density_rms 0.052
_refine_ls_abs_structure_details 'Flack H D (1983), Acta Cryst. A39, 876-881'
_refine_ls_abs_structure_Flack -0.016(16)
_refine_ls_extinction_method none
_refine_ls_goodness_of_fit_ref 1.088
_refine_ls_hydrogen_treatment constr
_refine_ls_matrix_type full
_refine_ls_number_parameters 594
_refine_ls_number_reflns 8573
_refine_ls_number_restraints 12
_refine_ls_restrained_S_all 1.089
_refine_ls_R_factor_all 0.0476
_refine_ls_R_factor_gt 0.0440
_refine_ls_shift/su_max 0.000
_refine_ls_shift/su_mean 0.000
_refine_ls_structure_factor_coef Fsqd
_refine_ls_weighting_details 'calc w=1/[\s^2^(Fo^2^)+(0.0600P)^2^+2.3605P] where P=(Fo^2^+2Fc^2^)/3'
_refine_ls_weighting_scheme calc
_refine_ls_wR_factor_gt 0.1109
_refine_ls_wR_factor_ref 0.1128
_reflns_number_gt 8025
_reflns_number_total 8573
_reflns_threshold_expression >2sigma(I)
_cod_data_source_file om0600644si20060122_054457.cif
_cod_data_source_block 14-872
_cod_depositor_comments
;
The following automatic conversions were performed:

'_symmetry_cell_setting' value 'Orthorhombic' changed to
'orthorhombic' according to
/home/saulius/struct/CIF-dictionaries/cif_core.dic dictionary named
'cif_core.dic' version 2.4.1 from 2010-06-29.

Automatic conversion script
Id: cif_fix_values 1715 2011-07-08 13:25:40Z adriana 
;
_cod_original_sg_symbol_Hall 'P 2ac 2ab '
_cod_original_sg_symbol_H-M P2(1)2(1)2(1)
_cod_database_code 4075131

loop_
_symmetry_equiv_pos_as_xyz
'x, y, z'
'-x+1/2, -y, z+1/2'
'-x, y+1/2, -z+1/2'
'x+1/2, -y+1/2, -z'

loop_
_atom_site_label
_atom_site_type_symbol
_atom_site_fract_x
_atom_site_fract_y
_atom_site_fract_z
_atom_site_U_iso_or_equiv
_atom_site_adp_type
_atom_site_occupancy
_atom_site_symmetry_multiplicity
_atom_site_calc_flag
_atom_site_refinement_flags
_atom_site_disorder_assembly
_atom_site_disorder_group
Fe Fe 0.51233(4) 0.31528(3) 0.130610(12) 0.02962(11) Uani 1 1 d . . .
P1 P 0.58855(8) 0.41994(6) 0.17652(3) 0.0378(2) Uani 1 1 d . . .
P2 P 0.47695(7) 0.19045(6) 0.08884(2) 0.03185(17) Uani 1 1 d . . .
N1 N 0.6651(2) 0.24554(19) 0.14397(7) 0.0301(5) Uani 1 1 d . . .
N2 N 0.7168(3) 0.3639(2) 0.19089(10) 0.0498(8) Uani 1 1 d . . .
H2N H 0.7648 0.3890 0.2102 0.060 Uiso 1 1 calc R . .
N3 N 0.6035(2) 0.1263(2) 0.09902(8) 0.0364(6) Uani 1 1 d . . .
H3N H 0.6132 0.0708 0.0869 0.044 Uiso 1 1 calc R . .
N4 N 0.3707(2) 0.38644(18) 0.12054(8) 0.0336(6) Uani 1 1 d . . .
N5 N 0.4091(2) 0.26180(18) 0.17554(8) 0.0343(6) Uani 1 1 d . . .
N6 N 0.5722(3) 0.39156(19) 0.08292(8) 0.0366(6) Uani 1 1 d . . .
C1 C 0.7470(3) 0.2794(2) 0.17268(10) 0.0370(7) Uani 1 1 d . . .
C2 C 0.8549(3) 0.2317(3) 0.18257(11) 0.0457(9) Uani 1 1 d . . .
H2 H 0.9111 0.2574 0.2023 0.055 Uiso 1 1 calc R . .
C3 C 0.8781(3) 0.1464(3) 0.16311(11) 0.0474(9) Uani 1 1 d . . .
H3 H 0.9505 0.1127 0.1697 0.057 Uiso 1 1 calc R . .
C4 C 0.7978(3) 0.1101(2) 0.13433(10) 0.0398(7) Uani 1 1 d . . .
H4 H 0.8144 0.0521 0.1203 0.048 Uiso 1 1 calc R . .
C5 C 0.6909(3) 0.1600(2) 0.12599(9) 0.0335(7) Uani 1 1 d . . .
C6 C 0.5042(3) 0.4392(2) 0.22540(10) 0.0420(8) Uani 1 1 d . . .
C7 C 0.5342(4) 0.3884(3) 0.26067(11) 0.0557(10) Uani 1 1 d . . .
H7 H 0.6050 0.3496 0.2604 0.067 Uiso 1 1 calc R . .
C8 C 0.4628(6) 0.3926(4) 0.29670(14) 0.0822(17) Uani 1 1 d . . .
H8 H 0.4856 0.3577 0.3211 0.099 Uiso 1 1 calc R . .
C9 C 0.3606(6) 0.4464(4) 0.29741(18) 0.0838(18) Uani 1 1 d . . .
H9 H 0.3109 0.4480 0.3220 0.101 Uiso 1 1 calc R . .
C10 C 0.3286(5) 0.4987(4) 0.26236(19) 0.0792(15) Uani 1 1 d . . .
H10 H 0.2580 0.5377 0.2630 0.095 Uiso 1 1 calc R . .
C11 C 0.3998(4) 0.4943(3) 0.22628(14) 0.0631(11) Uani 1 1 d . . .
H11 H 0.3769 0.5294 0.2019 0.076 Uiso 1 1 calc R . .
C12 C 0.6394(5) 0.5336(3) 0.15692(12) 0.0602(12) Uani 1 1 d . . .
C13 C 0.7611(6) 0.5486(4) 0.1482(2) 0.101(2) Uani 1 1 d . . .
H13 H 0.8178 0.5007 0.1557 0.121 Uiso 1 1 calc R . .
C14 C 0.8040(9) 0.6277(6) 0.1295(3) 0.139(3) Uani 1 1 d . . .
H14 H 0.8884 0.6327 0.1230 0.167 Uiso 1 1 calc R . .
C15 C 0.7309(11) 0.6968(6) 0.1205(2) 0.127(3) Uani 1 1 d . . .
H15 H 0.7636 0.7534 0.1090 0.152 Uiso 1 1 calc R . .
C16 C 0.6056(10) 0.6900(4) 0.12718(18) 0.114(3) Uani 1 1 d . . .
H16 H 0.5521 0.7397 0.1192 0.136 Uiso 1 1 calc R . .
C17 C 0.5586(7) 0.6033(3) 0.14711(14) 0.0827(17) Uani 1 1 d . . .
H17 H 0.4741 0.5962 0.1530 0.099 Uiso 1 1 calc R . .
C18 C 0.3511(3) 0.1106(2) 0.09957(10) 0.0371(7) Uani 1 1 d . . .
C19 C 0.3603(4) 0.0449(3) 0.13172(14) 0.0610(11) Uani 1 1 d . . .
H19 H 0.4354 0.0371 0.1463 0.073 Uiso 1 1 calc R . .
C20 C 0.2588(5) -0.0105(4) 0.14293(15) 0.0769(15) Uani 1 1 d . . .
H20 H 0.2649 -0.0546 0.1655 0.092 Uiso 1 1 calc R . .
C21 C 0.1512(4) -0.0010(3) 0.12143(15) 0.0666(12) Uani 1 1 d . . .
H21 H 0.0838 -0.0405 0.1282 0.080 Uiso 1 1 calc R . .
C22 C 0.1409(4) 0.0646(3) 0.09048(14) 0.0569(10) Uani 1 1 d . . .
H22 H 0.0655 0.0717 0.0760 0.068 Uiso 1 1 calc R . .
C23 C 0.2394(3) 0.1219(3) 0.07969(13) 0.0501(9) Uani 1 1 d . . .
H23 H 0.2300 0.1690 0.0586 0.060 Uiso 1 1 calc R . .
C24 C 0.4738(3) 0.2064(2) 0.03164(10) 0.0373(7) Uani 1 1 d . . .
C25 C 0.5484(3) 0.1536(3) 0.00560(11) 0.0533(10) Uani 1 1 d . . .
H25 H 0.6004 0.1066 0.0173 0.064 Uiso 1 1 calc R . .
C26 C 0.5473(4) 0.1696(4) -0.03789(12) 0.0695(14) Uani 1 1 d . . .
H26 H 0.6006 0.1345 -0.0557 0.083 Uiso 1 1 calc R . .
C27 C 0.4713(4) 0.2345(4) -0.05512(11) 0.0624(12) Uani 1 1 d . . .
H27 H 0.4704 0.2440 -0.0849 0.075 Uiso 1 1 calc R . .
C28 C 0.3948(4) 0.2871(3) -0.02936(12) 0.0540(10) Uani 1 1 d . . .
H28 H 0.3414 0.3327 -0.0413 0.065 Uiso 1 1 calc R . .
C29 C 0.3966(3) 0.2728(2) 0.01388(11) 0.0412(8) Uani 1 1 d . . .
H29 H 0.3444 0.3090 0.0316 0.049 Uiso 1 1 calc R . .
C30 C 0.4391(3) 0.1958(2) 0.20412(10) 0.0439(8) Uani 1 1 d . . .
H30 H 0.5187 0.1693 0.2032 0.053 Uiso 1 1 calc R . .
C31 C 0.3588(4) 0.1646(3) 0.23491(12) 0.0543(10) Uani 1 1 d . . .
H31 H 0.3821 0.1168 0.2544 0.065 Uiso 1 1 calc R . .
C32 C 0.2456(4) 0.2040(3) 0.23665(13) 0.0597(11) Uani 1 1 d . . .
H32 H 0.1896 0.1846 0.2579 0.072 Uiso 1 1 calc R . .
C33 C 0.2125(4) 0.2708(3) 0.20820(12) 0.0524(10) Uani 1 1 d . . .
H33 H 0.1332 0.2979 0.2091 0.063 Uiso 1 1 calc R . .
C34 C 0.2957(3) 0.2993(2) 0.17773(10) 0.0368(7) Uani 1 1 d . . .
C35 C 0.2741(3) 0.3739(2) 0.14572(11) 0.0396(8) Uani 1 1 d . . .
C36 C 0.1705(3) 0.4310(3) 0.14132(13) 0.0528(9) Uani 1 1 d . . .
H36 H 0.1012 0.4226 0.1590 0.063 Uiso 1 1 calc R . .
C37 C 0.1728(4) 0.4991(3) 0.11076(15) 0.0645(12) Uani 1 1 d . . .
H37 H 0.1039 0.5391 0.1074 0.077 Uiso 1 1 calc R . .
C38 C 0.2727(4) 0.5116(3) 0.08445(14) 0.0568(10) Uani 1 1 d . . .
H38 H 0.2723 0.5588 0.0631 0.068 Uiso 1 1 calc R . .
C39 C 0.3729(3) 0.4537(2) 0.09003(11) 0.0399(8) Uani 1 1 d . . .
C40 C 0.4897(4) 0.4554(2) 0.06792(10) 0.0413(8) Uani 1 1 d . . .
C41 C 0.5177(4) 0.5161(3) 0.03448(12) 0.0567(10) Uani 1 1 d . . .
H41 H 0.4596 0.5604 0.0242 0.068 Uiso 1 1 calc R . .
C42 C 0.6333(5) 0.5098(3) 0.01674(13) 0.0667(12) Uani 1 1 d . . .
H42 H 0.6550 0.5500 -0.0061 0.080 Uiso 1 1 calc R . .
C43 C 0.7167(4) 0.4456(3) 0.03196(14) 0.0620(11) Uani 1 1 d . . .
H43 H 0.7961 0.4413 0.0201 0.074 Uiso 1 1 calc R . .
C44 C 0.6820(4) 0.3882(3) 0.06466(12) 0.0499(9) Uani 1 1 d . . .
H44 H 0.7394 0.3434 0.0749 0.060 Uiso 1 1 calc R . .
B1 B 0.9568(4) 0.4816(4) 0.24940(16) 0.0558(12) Uani 1 1 d D A 1
F1 F 0.8318(2) 0.4798(2) 0.25506(9) 0.0793(8) Uani 1 1 d . A 1
F2 F 0.9836(3) 0.4173(3) 0.21927(11) 0.0828(15) Uani 0.861(8) 1 d P A 1
F3 F 1.0149(4) 0.4534(3) 0.28709(12) 0.0993(16) Uani 0.861(8) 1 d P A 1
F4 F 0.9989(4) 0.5703(3) 0.2406(2) 0.1076(18) Uani 0.861(8) 1 d P A 1
F2' F 0.981(3) 0.5592(15) 0.2661(8) 0.085(8) Uiso 0.139(8) 1 d PD A 2
F3' F 0.967(3) 0.492(2) 0.2079(7) 0.138(13) Uiso 0.139(8) 1 d PD A 2
F4' F 1.030(3) 0.4161(17) 0.2599(9) 0.111(10) Uiso 0.139(8) 1 d PD A 2
B2 B 0.7673(4) -0.0779(4) 0.04673(16) 0.0565(12) Uani 1 1 d D B 1
F5 F 0.6665(3) -0.0677(2) 0.07252(10) 0.0819(8) Uani 1 1 d . B 1
F6 F 0.7789(4) 0.0079(3) 0.02592(15) 0.1110(19) Uani 0.904(9) 1 d P B 1
F7 F 0.7586(4) -0.1489(3) 0.01971(16) 0.1042(18) Uani 0.904(9) 1 d P B 1
F8 F 0.8682(4) -0.0879(4) 0.07083(16) 0.1120(18) Uani 0.904(9) 1 d P B 1
F6' F 0.798(3) -0.1737(16) 0.0459(10) 0.081(11) Uiso 0.096(9) 1 d PD B 2
F7' F 0.874(3) -0.029(2) 0.0568(11) 0.091(12) Uiso 0.096(9) 1 d PD B 2
F8' F 0.742(3) -0.052(2) 0.0051(7) 0.070(10) Uiso 0.096(9) 1 d PD B 2

loop_
_atom_site_aniso_label
_atom_site_aniso_U_11
_atom_site_aniso_U_22
_atom_site_aniso_U_33
_atom_site_aniso_U_23
_atom_site_aniso_U_13
_atom_site_aniso_U_12
Fe 0.0292(2) 0.0311(2) 0.02860(19) 0.00002(17) 0.00058(17) 0.00280(18)
P1 0.0420(5) 0.0362(5) 0.0354(4) -0.0046(4) 0.0025(4) -0.0043(4)
P2 0.0320(4) 0.0334(4) 0.0302(3) -0.0008(3) -0.0027(3) 0.0058(4)
N1 0.0244(12) 0.0368(14) 0.0290(12) 0.0036(11) 0.0016(10) 0.0047(11)
N2 0.0348(16) 0.065(2) 0.0495(17) -0.0164(15) -0.0073(13) -0.0076(14)
N3 0.0372(14) 0.0339(14) 0.0379(14) -0.0069(12) -0.0060(12) 0.0124(12)
N4 0.0375(14) 0.0291(13) 0.0341(14) -0.0016(11) -0.0006(11) 0.0063(11)
N5 0.0378(14) 0.0327(14) 0.0324(13) -0.0029(11) 0.0000(11) -0.0025(12)
N6 0.0416(15) 0.0370(15) 0.0312(13) -0.0014(11) 0.0033(11) -0.0026(12)
C1 0.0351(17) 0.0428(19) 0.0330(16) -0.0024(14) 0.0002(14) -0.0026(14)
C2 0.0260(16) 0.072(3) 0.0387(18) -0.0008(18) -0.0053(14) -0.0013(16)
C3 0.0330(18) 0.065(2) 0.0440(19) 0.0151(18) 0.0012(15) 0.0108(17)
C4 0.0380(17) 0.0461(19) 0.0355(16) 0.0068(15) 0.0054(15) 0.0117(14)
C5 0.0305(15) 0.0406(18) 0.0295(15) 0.0042(13) 0.0014(13) 0.0034(13)
C6 0.0453(19) 0.0442(19) 0.0365(16) -0.0112(14) 0.0034(15) -0.0111(17)
C7 0.074(3) 0.054(2) 0.0391(19) -0.0079(16) 0.0037(18) 0.000(2)
C8 0.133(5) 0.071(3) 0.043(2) -0.004(2) 0.019(3) -0.010(3)
C9 0.102(4) 0.073(3) 0.076(3) -0.032(3) 0.047(3) -0.027(3)
C10 0.060(3) 0.079(3) 0.098(4) -0.041(3) 0.019(3) 0.001(3)
C11 0.058(3) 0.072(3) 0.059(2) -0.018(2) -0.003(2) 0.013(2)
C12 0.102(4) 0.039(2) 0.040(2) -0.0083(16) 0.005(2) -0.018(2)
C13 0.113(5) 0.079(4) 0.111(4) 0.007(3) 0.037(4) -0.042(4)
C14 0.151(7) 0.093(5) 0.173(8) 0.037(6) 0.050(6) -0.031(5)
C15 0.205(10) 0.090(5) 0.086(4) 0.001(4) 0.035(5) -0.060(6)
C16 0.225(9) 0.049(3) 0.067(3) -0.014(3) -0.005(5) 0.002(5)
C17 0.152(5) 0.039(2) 0.056(2) -0.0029(19) -0.006(3) -0.003(3)
C18 0.0415(18) 0.0366(18) 0.0332(16) 0.0002(14) 0.0031(14) -0.0005(14)
C19 0.069(3) 0.053(2) 0.061(2) 0.015(2) -0.019(2) -0.016(2)
C20 0.099(4) 0.066(3) 0.066(3) 0.025(2) -0.014(3) -0.025(3)
C21 0.068(3) 0.058(3) 0.073(3) 0.007(2) 0.005(2) -0.018(2)
C22 0.0355(19) 0.065(3) 0.070(3) 0.008(2) 0.0035(18) -0.0042(18)
C23 0.0339(19) 0.056(2) 0.060(2) 0.0146(19) 0.0035(16) -0.0001(17)
C24 0.0332(16) 0.047(2) 0.0318(14) 0.0011(13) -0.0008(13) -0.0060(14)
C25 0.041(2) 0.078(3) 0.0407(19) -0.0064(18) -0.0032(15) 0.0115(18)
C26 0.052(2) 0.121(4) 0.0353(19) -0.010(2) 0.0077(17) 0.004(3)
C27 0.054(2) 0.101(3) 0.0318(17) 0.008(2) -0.0003(17) -0.021(2)
C28 0.058(2) 0.060(3) 0.043(2) 0.0126(18) -0.0178(18) -0.017(2)
C29 0.0421(18) 0.045(2) 0.0366(17) 0.0041(14) -0.0078(15) -0.0025(16)
C30 0.056(2) 0.0324(18) 0.0433(18) 0.0049(15) 0.0014(15) -0.0029(16)
C31 0.075(3) 0.042(2) 0.045(2) 0.0114(16) 0.0060(19) -0.0072(19)
C32 0.062(3) 0.058(3) 0.058(2) 0.004(2) 0.019(2) -0.015(2)
C33 0.047(2) 0.053(2) 0.057(2) -0.0020(19) 0.0160(18) -0.0084(18)
C34 0.0341(16) 0.0398(19) 0.0366(16) -0.0056(15) 0.0065(13) -0.0011(14)
C35 0.0333(17) 0.0384(19) 0.0470(18) -0.0072(15) 0.0024(15) 0.0056(14)
C36 0.042(2) 0.057(2) 0.059(2) -0.0027(19) 0.0037(17) 0.0162(18)
C37 0.057(3) 0.055(3) 0.081(3) 0.001(2) -0.006(2) 0.027(2)
C38 0.060(3) 0.047(2) 0.064(2) 0.009(2) -0.003(2) 0.0151(19)
C39 0.049(2) 0.0291(17) 0.0417(18) -0.0018(14) -0.0009(15) 0.0080(14)
C40 0.054(2) 0.0299(16) 0.0398(16) 0.0045(13) -0.0065(16) 0.0028(16)
C41 0.075(3) 0.048(2) 0.0476(19) 0.0084(16) 0.003(2) 0.001(2)
C42 0.081(3) 0.069(3) 0.050(2) 0.014(2) 0.018(2) -0.016(3)
C43 0.056(2) 0.070(3) 0.060(2) 0.009(2) 0.017(2) -0.004(2)
C44 0.047(2) 0.058(2) 0.045(2) 0.0022(17) 0.0070(17) 0.0005(18)
B1 0.034(2) 0.067(3) 0.067(3) -0.023(2) -0.0066(19) 0.001(2)
F1 0.0410(13) 0.108(2) 0.0892(19) -0.0457(16) 0.0090(12) -0.0083(14)
F2 0.0531(18) 0.100(3) 0.095(2) -0.050(2) 0.0187(17) 0.0013(18)
F3 0.082(3) 0.141(4) 0.075(2) 0.002(2) -0.024(2) -0.021(3)
F4 0.073(2) 0.065(2) 0.185(5) 0.024(3) -0.023(3) -0.0144(19)
B2 0.048(3) 0.050(3) 0.072(3) 0.000(2) 0.009(2) 0.005(2)
F5 0.0735(18) 0.0639(16) 0.108(2) -0.0169(15) 0.0303(16) -0.0072(14)
F6 0.119(3) 0.067(3) 0.147(4) 0.036(3) 0.032(3) 0.013(2)
F7 0.097(3) 0.089(3) 0.126(4) -0.057(3) 0.005(3) 0.005(2)
F8 0.079(2) 0.124(4) 0.133(4) -0.015(3) -0.030(2) 0.030(2)

loop_
_atom_type_symbol
_atom_type_description
_atom_type_scat_dispersion_real
_atom_type_scat_dispersion_imag
_atom_type_scat_source
C C 0.0033 0.0016 'International Tables Vol C Tables 4.2.6.8 and 6.1.1.4'
H H 0.0000 0.0000 'International Tables Vol C Tables 4.2.6.8 and 6.1.1.4'
B B 0.0013 0.0007 'International Tables Vol C Tables 4.2.6.8 and 6.1.1.4'
N N 0.0061 0.0033 'International Tables Vol C Tables 4.2.6.8 and 6.1.1.4'
F F 0.0171 0.0103 'International Tables Vol C Tables 4.2.6.8 and 6.1.1.4'
P P 0.1023 0.0942 'International Tables Vol C Tables 4.2.6.8 and 6.1.1.4'
Fe Fe 0.3463 0.8444 'International Tables Vol C Tables 4.2.6.8 and 6.1.1.4'

loop_
_geom_angle_atom_site_label_1
_geom_angle_atom_site_label_2
_geom_angle_atom_site_label_3
_geom_angle
N4 Fe N6 81.45(12)
N4 Fe N5 81.58(11)
N6 Fe N5 163.02(11)
N4 Fe N1 176.53(11)
N6 Fe N1 98.89(11)
N5 Fe N1 98.03(11)
N4 Fe P1 93.64(8)
N6 Fe P1 90.55(8)
N5 Fe P1 90.05(8)
N1 Fe P1 82.90(8)
N4 Fe P2 100.37(8)
N6 Fe P2 92.21(8)
N5 Fe P2 91.31(8)
N1 Fe P2 83.08(8)
P1 Fe P2 165.97(4)
N2 P1 C12 104.7(2)
N2 P1 C6 105.43(17)
C12 P1 C6 108.25(17)
N2 P1 Fe 100.13(11)
C12 P1 Fe 118.76(13)
C6 P1 Fe 117.45(11)
N3 P2 C18 104.63(14)
N3 P2 C24 105.75(15)
C18 P2 C24 104.36(15)
N3 P2 Fe 99.78(10)
C18 P2 Fe 120.84(11)
C24 P2 Fe 119.41(11)
C1 N1 C5 116.9(3)
C1 N1 Fe 121.4(2)
C5 N1 Fe 121.7(2)
C1 N2 P1 120.1(2)
C1 N2 H2N 119.9
P1 N2 H2N 119.9
C5 N3 P2 120.4(2)
C5 N3 H3N 119.8
P2 N3 H3N 119.8
C35 N4 C39 122.2(3)
C35 N4 Fe 118.8(2)
C39 N4 Fe 118.8(2)
C30 N5 C34 117.7(3)
C30 N5 Fe 127.9(2)
C34 N5 Fe 114.4(2)
C44 N6 C40 118.1(3)
C44 N6 Fe 127.8(3)
C40 N6 Fe 114.2(2)
N1 C1 N2 115.4(3)
N1 C1 C2 122.4(3)
N2 C1 C2 122.3(3)
C3 C2 C1 118.7(3)
C3 C2 H2 120.7
C1 C2 H2 120.7
C4 C3 C2 120.5(3)
C4 C3 H3 119.7
C2 C3 H3 119.7
C3 C4 C5 118.5(3)
C3 C4 H4 120.8
C5 C4 H4 120.8
N1 C5 N3 115.0(3)
N1 C5 C4 123.0(3)
N3 C5 C4 122.0(3)
C7 C6 C11 118.6(4)
C7 C6 P1 119.4(3)
C11 C6 P1 121.4(3)
C6 C7 C8 120.9(4)
C6 C7 H7 119.6
C8 C7 H7 119.6
C9 C8 C7 120.4(5)
C9 C8 H8 119.8
C7 C8 H8 119.8
C8 C9 C10 119.9(4)
C8 C9 H9 120.0
C10 C9 H9 120.0
C9 C10 C11 119.7(5)
C9 C10 H10 120.2
C11 C10 H10 120.2
C10 C11 C6 120.5(5)
C10 C11 H11 119.7
C6 C11 H11 119.7
C17 C12 C13 118.2(5)
C17 C12 P1 121.4(4)
C13 C12 P1 120.2(4)
C14 C13 C12 123.6(8)
C14 C13 H13 118.2
C12 C13 H13 118.2
C15 C14 C13 120.4(9)
C15 C14 H14 119.8
C13 C14 H14 119.8
C14 C15 C16 121.6(7)
C14 C15 H15 119.2
C16 C15 H15 119.2
C15 C16 C17 117.9(7)
C15 C16 H16 121.1
C17 C16 H16 121.1
C12 C17 C16 118.3(7)
C12 C17 H17 120.9
C16 C17 H17 120.9
C19 C18 C23 118.4(3)
C19 C18 P2 120.1(3)
C23 C18 P2 120.9(3)
C18 C19 C20 120.2(4)
C18 C19 H19 119.9
C20 C19 H19 119.9
C21 C20 C19 120.1(4)
C21 C20 H20 119.9
C19 C20 H20 119.9
C22 C21 C20 119.9(4)
C22 C21 H21 120.1
C20 C21 H21 120.1
C21 C22 C23 120.8(4)
C21 C22 H22 119.6
C23 C22 H22 119.6
C18 C23 C22 120.4(4)
C18 C23 H23 119.8
C22 C23 H23 119.8
C25 C24 C29 119.2(3)
C25 C24 P2 120.9(3)
C29 C24 P2 119.9(3)
C24 C25 C26 119.7(4)
C24 C25 H25 120.1
C26 C25 H25 120.1
C27 C26 C25 120.8(4)
C27 C26 H26 119.6
C25 C26 H26 119.6
C26 C27 C28 120.0(3)
C26 C27 H27 120.0
C28 C27 H27 120.0
C29 C28 C27 119.6(4)
C29 C28 H28 120.2
C27 C28 H28 120.2
C28 C29 C24 120.6(4)
C28 C29 H29 119.7
C24 C29 H29 119.7
N5 C30 C31 122.7(4)
N5 C30 H30 118.7
C31 C30 H30 118.7
C32 C31 C30 118.5(4)
C32 C31 H31 120.8
C30 C31 H31 120.8
C33 C32 C31 120.2(4)
C33 C32 H32 119.9
C31 C32 H32 119.9
C32 C33 C34 119.3(4)
C32 C33 H33 120.4
C34 C33 H33 120.4
N5 C34 C33 121.7(3)
N5 C34 C35 113.0(3)
C33 C34 C35 125.2(3)
N4 C35 C36 120.4(3)
N4 C35 C34 112.1(3)
C36 C35 C34 127.5(3)
C37 C36 C35 117.6(4)
C37 C36 H36 121.2
C35 C36 H36 121.2
C36 C37 C38 122.0(4)
C36 C37 H37 119.0
C38 C37 H37 119.0
C39 C38 C37 118.4(4)
C39 C38 H38 120.8
C37 C38 H38 120.8
N4 C39 C38 119.5(3)
N4 C39 C40 111.7(3)
C38 C39 C40 128.8(3)
N6 C40 C41 121.7(4)
N6 C40 C39 113.8(3)
C41 C40 C39 124.5(3)
C42 C41 C40 117.8(4)
C42 C41 H41 121.1
C40 C41 H41 121.1
C43 C42 C41 120.5(4)
C43 C42 H42 119.8
C41 C42 H42 119.8
C44 C43 C42 118.2(4)
C44 C43 H43 120.9
C42 C43 H43 120.9
N6 C44 C43 123.7(4)
N6 C44 H44 118.1
C43 C44 H44 118.1
F2 B1 F4 113.7(5)
F2 B1 F1 107.1(3)
F4 B1 F1 112.2(4)
F2 B1 F3 107.9(4)
F4 B1 F3 106.3(4)
F1 B1 F3 109.5(4)
F7 B2 F8 110.1(4)
F7 B2 F5 113.8(4)
F8 B2 F5 109.4(4)
F7 B2 F6 111.4(4)
F8 B2 F6 106.6(5)
F5 B2 F6 105.2(4)

loop_
_geom_bond_atom_site_label_1
_geom_bond_atom_site_label_2
_geom_bond_distance
Fe N4 1.878(3)
Fe N6 1.967(3)
Fe N5 1.968(3)
Fe N1 1.989(2)
Fe P1 2.2361(9)
Fe P2 2.2401(9)
P1 N2 1.676(3)
P1 C12 1.812(4)
P1 C6 1.821(3)
P2 N3 1.689(3)
P2 C18 1.815(3)
P2 C24 1.823(3)
N1 C1 1.363(4)
N1 C5 1.368(4)
N2 C1 1.369(5)
N2 H2N 0.8800
N3 C5 1.369(4)
N3 H3N 0.8800
N4 C35 1.336(4)
N4 C39 1.356(4)
N5 C30 1.341(4)
N5 C34 1.353(4)
N6 C44 1.336(5)
N6 C40 1.363(4)
C1 C2 1.397(5)
C2 C3 1.378(6)
C2 H2 0.9500
C3 C4 1.367(5)
C3 H3 0.9500
C4 C5 1.393(4)
C4 H4 0.9500
C6 C7 1.368(5)
C6 C11 1.385(6)
C7 C8 1.384(6)
C7 H7 0.9500
C8 C9 1.354(8)
C8 H8 0.9500
C9 C10 1.379(8)
C9 H9 0.9500
C10 C11 1.384(7)
C10 H10 0.9500
C11 H11 0.9500
C12 C17 1.362(7)
C12 C13 1.378(8)
C13 C14 1.350(9)
C13 H13 0.9500
C14 C15 1.297(12)
C14 H14 0.9500
C15 C16 1.393(12)
C15 H15 0.9500
C16 C17 1.473(8)
C16 H16 0.9500
C17 H17 0.9500
C18 C19 1.381(5)
C18 C23 1.386(5)
C19 C20 1.406(6)
C19 H19 0.9500
C20 C21 1.367(7)
C20 H20 0.9500
C21 C22 1.355(6)
C21 H21 0.9500
C22 C23 1.392(5)
C22 H22 0.9500
C23 H23 0.9500
C24 C25 1.380(5)
C24 C29 1.384(5)
C25 C26 1.394(5)
C25 H25 0.9500
C26 C27 1.355(7)
C26 H26 0.9500
C27 C28 1.386(6)
C27 H27 0.9500
C28 C29 1.382(5)
C28 H28 0.9500
C29 H29 0.9500
C30 C31 1.385(5)
C30 H30 0.9500
C31 C32 1.361(6)
C31 H31 0.9500
C32 C33 1.355(6)
C32 H32 0.9500
C33 C34 1.387(5)
C33 H33 0.9500
C34 C35 1.481(5)
C35 C36 1.401(5)
C36 C37 1.365(6)
C36 H36 0.9500
C37 C38 1.386(6)
C37 H37 0.9500
C38 C39 1.381(5)
C38 H38 0.9500
C39 C40 1.458(5)
C40 C41 1.397(5)
C41 C42 1.388(7)
C41 H41 0.9500
C42 C43 1.375(7)
C42 H42 0.9500
C43 C44 1.369(6)
C43 H43 0.9500
C44 H44 0.9500
B1 F2 1.350(5)
B1 F4 1.366(6)
B1 F1 1.382(5)
B1 F3 1.409(6)
B2 F7 1.322(6)
B2 F8 1.351(6)
B2 F5 1.380(5)
B2 F6 1.387(6)

loop_
_geom_hbond_atom_site_label_D
_geom_hbond_atom_site_label_H
_geom_hbond_atom_site_label_A
_geom_hbond_distance_DH
_geom_hbond_distance_HA
_geom_hbond_distance_DA
_geom_hbond_angle_DHA
N2 H2N F1 0.88 2.05 2.897(4) 161.1
N3 H3N F5 0.88 2.10 2.953(4) 164.4

loop_
_geom_torsion_atom_site_label_1
_geom_torsion_atom_site_label_2
_geom_torsion_atom_site_label_3
_geom_torsion_atom_site_label_4
_geom_torsion
N4 Fe P1 N2 177.64(15)
N6 Fe P1 N2 -100.90(15)
N5 Fe P1 N2 96.08(15)
N1 Fe P1 N2 -2.01(14)
P2 Fe P1 N2 0.5(2)
N4 Fe P1 C12 -69.2(2)
N6 Fe P1 C12 12.2(2)
N5 Fe P1 C12 -150.8(2)
N1 Fe P1 C12 111.1(2)
P2 Fe P1 C12 113.6(2)
N4 Fe P1 C6 64.22(16)
N6 Fe P1 C6 145.68(16)
N5 Fe P1 C6 -17.34(16)
N1 Fe P1 C6 -115.43(16)
P2 Fe P1 C6 -112.93(19)
N4 Fe P2 N3 -178.87(13)
N6 Fe P2 N3 99.42(13)
N5 Fe P2 N3 -97.20(13)
N1 Fe P2 N3 0.73(12)
P1 Fe P2 N3 -1.77(19)
N4 Fe P2 C18 -65.21(16)
N6 Fe P2 C18 -146.91(16)
N5 Fe P2 C18 16.47(15)
N1 Fe P2 C18 114.40(15)
P1 Fe P2 C18 111.90(19)
N4 Fe P2 C24 66.71(15)
N6 Fe P2 C24 -14.99(15)
N5 Fe P2 C24 148.39(15)
N1 Fe P2 C24 -113.68(14)
P1 Fe P2 C24 -116.18(18)
N6 Fe N1 C1 91.2(2)
N5 Fe N1 C1 -87.3(2)
P1 Fe N1 C1 1.8(2)
P2 Fe N1 C1 -177.6(2)
N6 Fe N1 C5 -91.2(2)
N5 Fe N1 C5 90.3(2)
P1 Fe N1 C5 179.4(2)
P2 Fe N1 C5 0.0(2)
C12 P1 N2 C1 -120.9(3)
C6 P1 N2 C1 124.9(3)
Fe P1 N2 C1 2.6(3)
C18 P2 N3 C5 -127.2(3)
C24 P2 N3 C5 122.9(3)
Fe P2 N3 C5 -1.6(3)
N6 Fe N4 C35 -177.8(3)
N5 Fe N4 C35 1.7(2)
P1 Fe N4 C35 -87.8(2)
P2 Fe N4 C35 91.5(2)
N6 Fe N4 C39 -2.7(2)
N5 Fe N4 C39 176.8(3)
P1 Fe N4 C39 87.3(2)
P2 Fe N4 C39 -93.4(2)
N4 Fe N5 C30 -178.7(3)
N6 Fe N5 C30 -177.1(3)
N1 Fe N5 C30 -2.2(3)
P1 Fe N5 C30 -85.1(3)
P2 Fe N5 C30 81.0(3)
N4 Fe N5 C34 -0.6(2)
N6 Fe N5 C34 1.1(5)
N1 Fe N5 C34 175.9(2)
P1 Fe N5 C34 93.1(2)
P2 Fe N5 C34 -100.9(2)
N4 Fe N6 C44 -179.1(3)
N5 Fe N6 C44 179.2(3)
N1 Fe N6 C44 4.3(3)
P1 Fe N6 C44 87.2(3)
P2 Fe N6 C44 -79.0(3)
N4 Fe N6 C40 1.7(2)
N5 Fe N6 C40 0.0(5)
N1 Fe N6 C40 -174.8(2)
P1 Fe N6 C40 -91.9(2)
P2 Fe N6 C40 101.8(2)
C5 N1 C1 N2 -178.3(3)
Fe N1 C1 N2 -0.6(4)
C5 N1 C1 C2 2.3(4)
Fe N1 C1 C2 180.0(3)
P1 N2 C1 N1 -1.6(4)
P1 N2 C1 C2 177.8(3)
N1 C1 C2 C3 -1.2(5)
N2 C1 C2 C3 179.4(3)
C1 C2 C3 C4 0.8(5)
C2 C3 C4 C5 -1.5(5)
C1 N1 C5 N3 176.8(3)
Fe N1 C5 N3 -0.9(4)
C1 N1 C5 C4 -3.1(4)
Fe N1 C5 C4 179.2(2)
P2 N3 C5 N1 1.7(4)
P2 N3 C5 C4 -178.4(2)
C3 C4 C5 N1 2.8(5)
C3 C4 C5 N3 -177.1(3)
N2 P1 C6 C7 -17.2(3)
C12 P1 C6 C7 -128.8(3)
Fe P1 C6 C7 93.3(3)
N2 P1 C6 C11 172.0(3)
C12 P1 C6 C11 60.3(4)
Fe P1 C6 C11 -77.6(3)
C11 C6 C7 C8 -0.8(6)
P1 C6 C7 C8 -171.9(4)
C6 C7 C8 C9 1.0(7)
C7 C8 C9 C10 -1.3(8)
C8 C9 C10 C11 1.5(8)
C9 C10 C11 C6 -1.3(7)
C7 C6 C11 C10 1.0(6)
P1 C6 C11 C10 171.9(4)
N2 P1 C12 C17 -171.9(3)
C6 P1 C12 C17 -59.7(4)
Fe P1 C12 C17 77.5(4)
N2 P1 C12 C13 13.7(4)
C6 P1 C12 C13 125.9(4)
Fe P1 C12 C13 -96.9(4)
C17 C12 C13 C14 -1.6(10)
P1 C12 C13 C14 173.0(6)
C12 C13 C14 C15 3.1(13)
C13 C14 C15 C16 -3.9(14)
C14 C15 C16 C17 3.2(11)
C13 C12 C17 C16 0.8(7)
P1 C12 C17 C16 -173.7(3)
C15 C16 C17 C12 -1.6(8)
N3 P2 C18 C19 34.6(3)
C24 P2 C18 C19 145.5(3)
Fe P2 C18 C19 -76.5(3)
N3 P2 C18 C23 -153.8(3)
C24 P2 C18 C23 -42.9(3)
Fe P2 C18 C23 95.1(3)
C23 C18 C19 C20 1.7(6)
P2 C18 C19 C20 173.5(4)
C18 C19 C20 C21 1.4(8)
C19 C20 C21 C22 -2.8(8)
C20 C21 C22 C23 1.1(7)
C19 C18 C23 C22 -3.4(6)
P2 C18 C23 C22 -175.2(3)
C21 C22 C23 C18 2.0(7)
N3 P2 C24 C25 13.3(3)
C18 P2 C24 C25 -96.7(3)
Fe P2 C24 C25 124.5(3)
N3 P2 C24 C29 -165.9(3)
C18 P2 C24 C29 84.0(3)
Fe P2 C24 C29 -54.7(3)
C29 C24 C25 C26 1.6(6)
P2 C24 C25 C26 -177.7(3)
C24 C25 C26 C27 -1.9(7)
C25 C26 C27 C28 1.1(7)
C26 C27 C28 C29 0.0(6)
C27 C28 C29 C24 -0.2(6)
C25 C24 C29 C28 -0.6(5)
P2 C24 C29 C28 178.7(3)
C34 N5 C30 C31 0.8(5)
Fe N5 C30 C31 178.9(3)
N5 C30 C31 C32 -1.3(6)
C30 C31 C32 C33 1.3(6)
C31 C32 C33 C34 -0.8(6)
C30 N5 C34 C33 -0.3(5)
Fe N5 C34 C33 -178.6(3)
C30 N5 C34 C35 177.9(3)
Fe N5 C34 C35 -0.5(3)
C32 C33 C34 N5 0.3(6)
C32 C33 C34 C35 -177.6(4)
C39 N4 C35 C36 -0.1(5)
Fe N4 C35 C36 174.9(3)
C39 N4 C35 C34 -177.3(3)
Fe N4 C35 C34 -2.4(4)
N5 C34 C35 N4 1.8(4)
C33 C34 C35 N4 179.8(3)
N5 C34 C35 C36 -175.2(3)
C33 C34 C35 C36 2.8(6)
N4 C35 C36 C37 -0.2(6)
C34 C35 C36 C37 176.6(4)
C35 C36 C37 C38 0.7(7)
C36 C37 C38 C39 -0.9(7)
C35 N4 C39 C38 -0.1(5)
Fe N4 C39 C38 -175.0(3)
C35 N4 C39 C40 178.0(3)
Fe N4 C39 C40 3.0(4)
C37 C38 C39 N4 0.5(6)
C37 C38 C39 C40 -177.1(4)
C44 N6 C40 C41 -0.1(5)
Fe N6 C40 C41 179.2(3)
C44 N6 C40 C39 -179.8(3)
Fe N6 C40 C39 -0.5(4)
N4 C39 C40 N6 -1.5(4)
C38 C39 C40 N6 176.3(4)
N4 C39 C40 C41 178.8(3)
C38 C39 C40 C41 -3.4(6)
N6 C40 C41 C42 -0.1(6)
C39 C40 C41 C42 179.6(4)
C40 C41 C42 C43 -0.2(7)
C41 C42 C43 C44 0.5(7)
C40 N6 C44 C43 0.5(6)
Fe N6 C44 C43 -178.6(3)
C42 C43 C44 N6 -0.7(7)
